data_1514045
loop_
_publ_author_name
'Nakayama, M.'
'Nogami, M.'

_publ_section_title
;
 A first-principles study on phase transition induced by charge ordering
 of Mn3+/Mn4+ in spinel Li Mn2 O4
;
_journal_coden_ASTM SSCOA4
_journal_name_full 'Solid State Communications'
_journal_page_first 1329
_journal_page_last 1333
_journal_paper_doi 10.1016/j.ssc.2010.05.006
_journal_volume 150
_journal_year 2010
_chemical_formula_structural 'Li (Mn2 O4)'
_chemical_formula_sum 'Li Mn2 O4'
_chemical_name_systematic 'Lithium Manganese Oxide (1/2/4)'
_space_group_IT_number 70
_symmetry_Int_Tables_number 70
_symmetry_space_group_name_Hall '-F 2uv 2vw'
_symmetry_space_group_name_H-M 'F d d d :2'
_audit_creation_date 2011/02/01
_cell_angle_alpha 90.
_cell_angle_beta 90.
_cell_angle_gamma 90.
_cell_formula_units_Z 72
_cell_length_a 25.4788
_cell_length_b 25.5137
_cell_length_c 8.2687
_cell_volume 5375.138
_cod_data_source_file 'data_LiMn2O4melanie167828.cif'
_cod_data_source_block /var/www/cod/tmp/uploads/1395853232.91-D290F29E9218B844.cif
_cod_original_cell_volume 5375.14
_cod_original_sg_symbol_H-M 'F d d d Z'
_cod_original_formula_sum 'Li1 Mn2 O4'
_cod_database_code 1514045

loop_
_symmetry_equiv_pos_site_id
_symmetry_equiv_pos_as_xyz
1 'x+3/4, y+3/4, -z'
2 'x+3/4, -y, z+3/4'
3 '-x, y+3/4, z+3/4'
4 '-x, -y, -z'
5 '-x+1/4, -y+1/4, z'
6 '-x+1/4, y, -z+1/4'
7 'x, -y+1/4, -z+1/4'
8 'x, y, z'
9 'x+3/4, y+1/4, -z+1/2'
10 'x+1/4, y+3/4, -z+1/2'
11 'x+1/4, y+1/4, -z'
12 'x+3/4, -y+1/2, z+1/4'
13 'x+1/4, -y, z+1/4'
14 'x+1/4, -y+1/2, z+3/4'
15 '-x, y+1/4, z+1/4'
16 '-x+1/2, y+3/4, z+1/4'
17 '-x+1/2, y+1/4, z+3/4'
18 '-x, -y+1/2, -z+1/2'
19 '-x+1/2, -y, -z+1/2'
20 '-x+1/2, -y+1/2, -z'
21 '-x+1/4, -y+3/4, z+1/2'
22 '-x+3/4, -y+1/4, z+1/2'
23 '-x+3/4, -y+3/4, z'
24 '-x+1/4, y+1/2, -z+3/4'
25 '-x+3/4, y, -z+3/4'
26 '-x+3/4, y+1/2, -z+1/4'
27 'x, -y+3/4, -z+3/4'
28 'x+1/2, -y+1/4, -z+3/4'
29 'x+1/2, -y+3/4, -z+1/4'
30 'x, y+1/2, z+1/2'
31 'x+1/2, y, z+1/2'
32 'x+1/2, y+1/2, z'

loop_
_atom_site_label
_atom_site_type_symbol
_atom_site_symmetry_multiplicity
_atom_site_Wyckoff_symbol
_atom_site_fract_x
_atom_site_fract_y
_atom_site_fract_z
_atom_site_occupancy
_atom_site_attached_hydrogens
_atom_site_B_iso_or_equiv
Mn1 Mn3+ 16 d 0.25 0.25 0.5 1. 0 0
Mn2 Mn3.25+ 32 h 0.0813 0.0854 0.5011 1. 0 0
Mn3 Mn3+ 32 h 0.0838 0.3303 0.2500 1. 0 0
Mn4 Mn4+ 32 h 0.2528 0.1678 0.2461 1. 0 0
Mn5 Mn4+ 32 h 0.1670 0.2447 0.2441 1. 0 0
Li1 Li1+ 8 a 0.1250 0.1250 0.1250 1. 0 0
Li2 Li1+ 16 f 0.3750 0.2125 0.3750 1. 0 0
Li3 Li1+ 16 e 0.2063 0.3750 0.3750 1. 0 0
Li4 Li1+ 32 h 0.2908 0.2945 0.1229 1. 0 0
O1 O2- 32 h 0.1749 0.1686 0.2584 1. 0 0
O2 O2- 32 h 0.0781 0.0077 0.4808 1. 0 0
O3 O2- 32 h 0.0787 0.3322 0.4828 1. 0 0
O4 O2- 32 h 0.2545 0.1737 0.4762 1. 0 0
O5 O2- 32 h 0.0068 0.0070 0.2351 1. 0 0
O6 O2- 32 h 0.2559 0.0908 0.2411 1. 0 0
O7 O2- 32 h 0.1628 0.3225 0.2366 1. 0 0
O8 O2- 32 h 0.0910 0.2447 0.2375 1. 0 0
O9 O2- 32 h 0.0825 0.1613 0.5132 1. 0 0

loop_
_atom_type_symbol
_atom_type_oxidation_number
Li1+ 1
Mn3+ 3
Mn3.25+ 3.25
Mn4+ 4
O2- -2
